data_7244466
loop_
_publ_author_name
'Moussa, Ziad'
'Judeh, Zaher M. A.'
'Alzamly, Ahmed'
'Ahmed, Saleh A.'
'Tomah Al-Masri, Harbi'
'Al-Hindawi, Bassam'
'Rasool, Faisal'
'Saada, Sara'

_publ_section_title
;
 Iodine-DMSO mediated conversion of N-arylcyanothioformamides to
 N-arylcyanoformamides and the unexpected formation of
 2-cyanobenzothiazoles
;
_journal_issue 10
_journal_name_full 'RSC Advances'
_journal_page_first 6133
_journal_page_last 6148
_journal_paper_doi 10.1039/D2RA00049K
_journal_volume 12
_journal_year 2022
_chemical_formula_moiety 'C10 H9 I N2 O3'
_chemical_formula_sum 'C10 H9 I N2 O3'
_chemical_formula_weight 332.09
_space_group_crystal_system monoclinic
_space_group_IT_number 14
_space_group_name_Hall '-P 2ybc'
_space_group_name_H-M_alt 'P 1 21/c 1'
_atom_sites_solution_hydrogens geom
_atom_sites_solution_primary dual
_audit_creation_date 2021-12-30
_audit_creation_method
;
Olex2 1.3
(compiled 2020.11.12 svn.r5f609507 for OlexSys, GUI svn.r6408)
;
_audit_update_record
;
2021-12-30 deposited with the CCDC.	2022-01-31 downloaded from the CCDC.
;
_cell_angle_alpha 90
_cell_angle_beta 101.469(2)
_cell_angle_gamma 90
_cell_formula_units_Z 4
_cell_length_a 14.7562(4)
_cell_length_b 4.73210(10)
_cell_length_c 16.9571(4)
_cell_measurement_reflns_used 7623
_cell_measurement_temperature 297.00(10)
_cell_measurement_theta_max 76.7000
_cell_measurement_theta_min 5.2720
_cell_volume 1160.43(5)
_computing_cell_refinement 'CrysAlisPro 1.171.41.122a (Rigaku OD, 2021)'
_computing_data_collection 'CrysAlisPro 1.171.41.122a (Rigaku OD, 2021)'
_computing_data_reduction 'CrysAlisPro 1.171.41.122a (Rigaku OD, 2021)'
_computing_molecular_graphics 'Olex2 1.3 (Dolomanov et al., 2009)'
_computing_publication_material 'Olex2 1.3 (Dolomanov et al., 2009)'
_computing_structure_refinement 'SHELXL 2018/3 (Sheldrick, 2015)'
_computing_structure_solution 'SHELXT  (Sheldrick, 2015)'
_diffrn_ambient_environment air
_diffrn_ambient_temperature 297.00(10)
_diffrn_detector 'Hybrid Pixel Array Detector'
_diffrn_detector_area_resol_mean 10.0000
_diffrn_detector_type HyPix
_diffrn_measured_fraction_theta_full 0.9992
_diffrn_measured_fraction_theta_max 0.9401
_diffrn_measurement_details
;
List of Runs (angles in degrees, time in seconds):

  # Type    Start    End  Width  t~exp~   \w     \q     \k     \f   Frames
#--------------------------------------------------------------------------
  1  \w     45.00 111.00   0.50    0.12    --   49.76  19.00  90.00  132
  2  \w     44.00 121.00   0.50    0.12    --   49.76  38.00 138.00  154
  3  \w     99.00 176.00   0.50    0.46    --  104.80  38.00 138.00  154
  4  \w    137.00 177.00   0.50    0.46    --  104.80  57.00   0.00   80
  5  \w     33.00  66.00   0.50    0.46    --  104.80 -57.00-150.00   66
  6  \w     33.00  66.00   0.50    0.46    --  104.80 -57.00-180.00   66
  7  \w     33.00  66.00   0.50    0.46    --  104.80 -57.00-120.00   66
  8  \w    -21.00  43.00   0.50    0.12    --   49.76 -38.00 -16.00  128
  9  \w     33.00  66.00   0.50    0.46    --  104.80 -57.00   0.00   66
 10  \w     33.00  66.00   0.50    0.46    --  104.80 -57.00  30.00   66
 11  \w     33.00  66.00   0.50    0.46    --  104.80 -57.00  60.00   66
 12  \w     33.00  66.00   0.50    0.46    --  104.80 -57.00 150.00   66
 13  \w     33.00 106.00   0.50    0.46    --  104.80 -99.00 -90.00  146
 14  \w    -26.00  22.00   0.50    0.12    --  -49.76  19.00 -90.00   96
 15  \w    -43.00  21.00   0.50    0.12    --  -49.76  38.00 138.00  128
 16  \w    -98.00 -43.00   0.50    0.12    --  -49.76   0.00  90.00  110
 17  \w   -161.00-134.00   0.50    0.46    --  -90.00 -77.00 120.00   54
 18  \w   -161.00-134.00   0.50    0.46    --  -90.00 -77.00  30.00   54
 19  \w   -161.00-134.00   0.50    0.46    --  -90.00 -77.00   0.00   54
 20  \w   -161.00-134.00   0.50    0.46    --  -90.00 -77.00 -30.00   54
 21  \w   -161.00-134.00   0.50    0.46    --  -90.00 -77.00 -90.00   54
 22  \w   -161.00-131.00   0.50    0.46    --  -90.00 -37.00-150.00   60
 23  \w   -161.00-131.00   0.50    0.46    --  -90.00 -37.00-120.00   60
 24  \w   -161.00 -84.00   0.50    0.46    --  -90.00 -38.00 -16.00  154
 25  \w   -120.00 -44.00   0.50    0.12    --  -49.76 -38.00 -16.00  152
 26  \w   -161.00-131.00   0.50    0.46    --  -90.00 -37.00 -60.00   60
 27  \w   -161.00-131.00   0.50    0.46    --  -90.00 -37.00 -90.00   60
 28  \w   -121.00 -45.00   0.50    0.12    --  -49.76 -19.00-150.00  152
 29  \w   -161.00-126.00   0.50    0.46    --  -90.00 -99.00-180.00   70
 30  \w   -161.00-126.00   0.50    0.46    --  -90.00 -99.00 150.00   70
;
_diffrn_measurement_device 'four-circle diffractometer'
_diffrn_measurement_device_type 'XtaLAB Synergy, Dualflex, HyPix'
_diffrn_measurement_method '\w scans'
_diffrn_orient_matrix_type 'CrysAlisPro convention (1999,Acta A55,543-557)'
_diffrn_orient_matrix_UB_11 0.0282071000
_diffrn_orient_matrix_UB_12 0.0780245000
_diffrn_orient_matrix_UB_13 0.0897339000
_diffrn_orient_matrix_UB_21 -0.0955656000
_diffrn_orient_matrix_UB_22 0.1359362000
_diffrn_orient_matrix_UB_23 -0.0031641000
_diffrn_orient_matrix_UB_31 -0.0377563000
_diffrn_orient_matrix_UB_32 -0.2852677000
_diffrn_orient_matrix_UB_33 0.0230321000
_diffrn_radiation_monochromator mirror
_diffrn_radiation_probe x-ray
_diffrn_radiation_type 'Cu K\a'
_diffrn_radiation_wavelength 1.54184
_diffrn_reflns_av_R_equivalents 0.0338
_diffrn_reflns_av_unetI/netI 0.0224
_diffrn_reflns_Laue_measured_fraction_full 0.999
_diffrn_reflns_Laue_measured_fraction_max 0.935
_diffrn_reflns_limit_h_max 18
_diffrn_reflns_limit_h_min -18
_diffrn_reflns_limit_k_max 4
_diffrn_reflns_limit_k_min -5
_diffrn_reflns_limit_l_max 21
_diffrn_reflns_limit_l_min -20
_diffrn_reflns_number 11384
_diffrn_reflns_point_group_measured_fraction_full 0.999
_diffrn_reflns_point_group_measured_fraction_max 0.935
_diffrn_reflns_theta_full 67.684
_diffrn_reflns_theta_max 77.660
_diffrn_reflns_theta_min 3.056
_diffrn_source 'micro-focus sealed X-ray tube'
_diffrn_source_type 'PhotonJet (Cu) X-ray Source'
_exptl_absorpt_coefficient_mu 21.669
_exptl_absorpt_correction_T_max 1.00000
_exptl_absorpt_correction_T_min 0.33771
_exptl_absorpt_correction_type multi-scan
_exptl_absorpt_process_details
;
CrysAlisPro 1.171.41.122a (Rigaku Oxford Diffraction, 2021)
Empirical absorption correction using spherical harmonics,
implemented in SCALE3 ABSPACK scaling algorithm.
;
_exptl_crystal_colour 'clear light colourless'
_exptl_crystal_colour_lustre clear
_exptl_crystal_colour_modifier light
_exptl_crystal_colour_primary colourless
_exptl_crystal_density_diffrn 1.901
_exptl_crystal_description needle
_exptl_crystal_F_000 640
_exptl_crystal_size_max 0.1
_exptl_crystal_size_mid 0.04
_exptl_crystal_size_min 0.02
_refine_diff_density_max 0.827
_refine_diff_density_min -0.487
_refine_diff_density_rms 0.070
_refine_ls_extinction_method none
_refine_ls_goodness_of_fit_ref 1.051
_refine_ls_hydrogen_treatment constr
_refine_ls_matrix_type full
_refine_ls_number_parameters 147
_refine_ls_number_reflns 2300
_refine_ls_number_restraints 0
_refine_ls_restrained_S_all 1.051
_refine_ls_R_factor_all 0.0316
_refine_ls_R_factor_gt 0.0288
_refine_ls_shift/su_max 0.001
_refine_ls_shift/su_mean 0.000
_refine_ls_structure_factor_coef Fsqd
_refine_ls_weighting_details 'w=1/[\s^2^(Fo^2^)+(0.0363P)^2^+1.1012P] where P=(Fo^2^+2Fc^2^)/3'
_refine_ls_weighting_scheme calc
_refine_ls_wR_factor_gt 0.0742
_refine_ls_wR_factor_ref 0.0761
_reflns_Friedel_coverage 0.000
_reflns_number_gt 2079
_reflns_number_total 2300
_reflns_threshold_expression 'I > 2\s(I)'
_cod_data_source_file d2ra00049k2.cif
_cod_data_source_block exp_233_auto
_cod_database_code 7244466
_shelx_shelxl_version_number 2018/3
_chemical_oxdiff_formula 'C11 H10 N O'
_shelx_space_group_comment
;
The symmetry employed for this shelxl refinement is uniquely defined
by the following loop, which should always be used as a source of
symmetry information in preference to the above space-group names.
They are only intended as comments.
;
_shelx_estimated_absorpt_t_max 0.671
_shelx_estimated_absorpt_t_min 0.221
_reflns_odcompleteness_completeness 99.92
_reflns_odcompleteness_iscentric 1
_reflns_odcompleteness_theta 66.97
_olex2_refinement_description
;
1. Fixed Uiso
 At 1.2 times of:
  All C(H) groups, All N(H) groups
 At 1.5 times of:
  All C(H,H,H) groups
2.a Aromatic/amide H refined with riding coordinates:
 N8(H8), C6(H6), C3(H3)
2.b Idealised Me refined as rotating group:
 C14(H14A,H14B,H14C), C16(H16A,H16B,H16C)
;
_olex2_submission_special_instructions 'No special instructions were received'
_oxdiff_exptl_absorpt_empirical_details
;
Empirical correction (ABSPACK) includes:
- Absorption correction using spherical harmonics
- Frame scaling
;
_oxdiff_exptl_absorpt_empirical_full_max 2.263
_oxdiff_exptl_absorpt_empirical_full_min 0.666

loop_
_space_group_symop_operation_xyz
'x, y, z'
'-x, y+1/2, -z+1/2'
'-x, -y, -z'
'x, -y-1/2, z-1/2'

loop_
_atom_site_label
_atom_site_type_symbol
_atom_site_fract_x
_atom_site_fract_y
_atom_site_fract_z
_atom_site_U_iso_or_equiv
_atom_site_adp_type
_atom_site_occupancy
_atom_site_site_symmetry_order
_atom_site_calc_flag
_atom_site_refinement_flags_posn
_atom_site_refinement_flags_adp
_atom_site_refinement_flags_occupancy
_atom_site_disorder_assembly
_atom_site_disorder_group
I7 I 0.91071(2) 1.15912(5) 0.68408(2) 0.06012(12) Uani 1 1 d . . . . .
O13 O 0.89724(19) 1.2367(7) 0.49996(17) 0.0642(7) Uani 1 1 d . . . . .
O15 O 0.6515(2) 0.5696(6) 0.39802(14) 0.0598(7) Uani 1 1 d . . . . .
N8 N 0.6374(2) 0.4260(6) 0.54225(16) 0.0441(6) Uani 1 1 d . . . . .
H8 H 0.606167 0.356871 0.498231 0.053 Uiso 1 1 calc R U . . .
O12 O 0.6523(2) 0.3931(6) 0.67909(15) 0.0699(8) Uani 1 1 d . . . . .
N11 N 0.4971(3) -0.0832(8) 0.5927(2) 0.0688(9) Uani 1 1 d . . . . .
C6 C 0.7602(2) 0.7695(7) 0.59931(19) 0.0426(7) Uani 1 1 d . . . . .
H6 H 0.755647 0.723469 0.651695 0.051 Uiso 1 1 calc R U . . .
C2 C 0.8315(2) 1.0408(8) 0.5077(2) 0.0488(8) Uani 1 1 d . . . . .
C5 C 0.7033(2) 0.6377(6) 0.53509(19) 0.0416(7) Uani 1 1 d . . . . .
C3 C 0.7737(3) 0.9139(7) 0.4433(2) 0.0506(8) Uani 1 1 d . . . . .
H3 H 0.777710 0.963255 0.391041 0.061 Uiso 1 1 calc R U . . .
C10 C 0.5487(3) 0.0931(8) 0.5981(2) 0.0520(8) Uani 1 1 d . . . . .
C1 C 0.8238(2) 0.9696(7) 0.5858(2) 0.0464(7) Uani 1 1 d . . . . .
C9 C 0.6191(3) 0.3231(7) 0.6113(2) 0.0476(8) Uani 1 1 d . . . . .
C4 C 0.7096(2) 0.7133(7) 0.45625(19) 0.0457(7) Uani 1 1 d . . . . .
C14 C 0.9135(3) 1.2893(10) 0.4213(3) 0.0762(13) Uani 1 1 d . . . . .
H14A H 0.858766 1.367640 0.388362 0.114 Uiso 1 1 calc R U . . .
H14B H 0.928945 1.115311 0.397986 0.114 Uiso 1 1 calc R U . . .
H14C H 0.963710 1.420472 0.424392 0.114 Uiso 1 1 calc R U . . .
C16 C 0.6458(4) 0.6495(11) 0.3160(2) 0.0774(14) Uani 1 1 d . . . . .
H16A H 0.594791 0.553462 0.282767 0.116 Uiso 1 1 calc R U . . .
H16B H 0.702149 0.598792 0.299331 0.116 Uiso 1 1 calc R U . . .
H16C H 0.636646 0.849980 0.310639 0.116 Uiso 1 1 calc R U . . .

loop_
_atom_site_aniso_label
_atom_site_aniso_U_11
_atom_site_aniso_U_22
_atom_site_aniso_U_33
_atom_site_aniso_U_23
_atom_site_aniso_U_13
_atom_site_aniso_U_12
I7 0.05824(17) 0.05973(18) 0.05628(17) -0.00480(10) -0.00341(11) -0.00011(11)
O13 0.0671(16) 0.0632(16) 0.0658(17) 0.0024(14) 0.0217(13) -0.0163(14)
O15 0.0879(18) 0.0569(14) 0.0332(11) -0.0015(11) 0.0085(11) -0.0159(14)
N8 0.0564(16) 0.0394(14) 0.0366(13) -0.0003(11) 0.0096(11) -0.0039(12)
O12 0.101(2) 0.0713(18) 0.0392(13) -0.0011(12) 0.0189(14) -0.0262(16)
N11 0.073(2) 0.067(2) 0.070(2) 0.0003(18) 0.0243(18) -0.0173(19)
C6 0.0514(17) 0.0403(16) 0.0362(15) 0.0022(13) 0.0090(13) 0.0048(14)
C2 0.0538(19) 0.0433(18) 0.0524(18) 0.0022(15) 0.0177(15) 0.0033(15)
C5 0.0535(18) 0.0343(16) 0.0378(15) 0.0012(12) 0.0113(13) 0.0036(13)
C3 0.066(2) 0.0465(18) 0.0433(17) 0.0043(15) 0.0201(15) 0.0013(17)
C10 0.064(2) 0.049(2) 0.0457(18) 0.0027(15) 0.0182(16) 0.0008(18)
C1 0.0478(17) 0.0424(17) 0.0472(17) -0.0013(14) 0.0053(13) 0.0039(14)
C9 0.061(2) 0.0426(18) 0.0413(17) 0.0012(14) 0.0162(15) -0.0011(15)
C4 0.063(2) 0.0393(17) 0.0353(15) -0.0002(13) 0.0102(14) 0.0017(15)
C14 0.082(3) 0.078(3) 0.079(3) 0.007(2) 0.042(3) -0.011(3)
C16 0.106(4) 0.094(4) 0.0321(17) -0.0020(19) 0.0131(19) -0.015(3)

loop_
_atom_type_symbol
_atom_type_description
_atom_type_scat_dispersion_real
_atom_type_scat_dispersion_imag
_atom_type_scat_source
C C 0.0181 0.0091 'International Tables Vol C Tables 4.2.6.8 and 6.1.1.4'
H H 0.0000 0.0000 'International Tables Vol C Tables 4.2.6.8 and 6.1.1.4'
I I -0.3257 6.8362 'International Tables Vol C Tables 4.2.6.8 and 6.1.1.4'
N N 0.0311 0.0180 'International Tables Vol C Tables 4.2.6.8 and 6.1.1.4'
O O 0.0492 0.0322 'International Tables Vol C Tables 4.2.6.8 and 6.1.1.4'

loop_
_exptl_crystal_face_index_h
_exptl_crystal_face_index_k
_exptl_crystal_face_index_l
_exptl_crystal_face_perp_dist
0 3 -2 0.0896
0 -3 2 0.0896
5 0 -3 0.0347
-5 0 3 0.0347
-5 0 3 0.0297
5 0 -3 0.0297
-1 -1 1 0.0567
1 1 -1 0.0567

loop_
_geom_angle_atom_site_label_1
_geom_angle_atom_site_label_2
_geom_angle_atom_site_label_3
_geom_angle
_geom_angle_site_symmetry_1
_geom_angle_site_symmetry_3
_geom_angle_publ_flag
C2 O13 C14 117.6(3) . . ?
C4 O15 C16 118.9(3) . . ?
C5 N8 H8 116.9 . . ?
C9 N8 H8 116.9 . . ?
C9 N8 C5 126.2(3) . . ?
C5 C6 H6 119.9 . . ?
C1 C6 H6 119.9 . . ?
C1 C6 C5 120.3(3) . . ?
O13 C2 C3 123.9(3) . . ?
O13 C2 C1 116.6(3) . . ?
C3 C2 C1 119.5(3) . . ?
C6 C5 N8 124.8(3) . . ?
C6 C5 C4 119.3(3) . . ?
C4 C5 N8 116.0(3) . . ?
C2 C3 H3 119.8 . . ?
C2 C3 C4 120.4(3) . . ?
C4 C3 H3 119.8 . . ?
N11 C10 C9 176.1(4) . . ?
C6 C1 I7 119.4(2) . . ?
C6 C1 C2 120.5(3) . . ?
C2 C1 I7 120.1(3) . . ?
N8 C9 C10 112.9(3) . . ?
O12 C9 N8 128.2(3) . . ?
O12 C9 C10 118.9(3) . . ?
O15 C4 C5 114.4(3) . . ?
O15 C4 C3 125.5(3) . . ?
C3 C4 C5 120.1(3) . . ?
O13 C14 H14A 109.5 . . ?
O13 C14 H14B 109.5 . . ?
O13 C14 H14C 109.5 . . ?
H14A C14 H14B 109.5 . . ?
H14A C14 H14C 109.5 . . ?
H14B C14 H14C 109.5 . . ?
O15 C16 H16A 109.5 . . ?
O15 C16 H16B 109.5 . . ?
O15 C16 H16C 109.5 . . ?
H16A C16 H16B 109.5 . . ?
H16A C16 H16C 109.5 . . ?
H16B C16 H16C 109.5 . . ?

loop_
_geom_bond_atom_site_label_1
_geom_bond_atom_site_label_2
_geom_bond_distance
_geom_bond_site_symmetry_2
_geom_bond_publ_flag
I7 C1 2.091(3) . ?
O13 C2 1.367(4) . ?
O13 C14 1.424(5) . ?
O15 C4 1.355(4) . ?
O15 C16 1.428(4) . ?
N8 H8 0.8600 . ?
N8 C5 1.418(4) . ?
N8 C9 1.344(4) . ?
O12 C9 1.203(4) . ?
N11 C10 1.121(5) . ?
C6 H6 0.9300 . ?
C6 C5 1.384(5) . ?
C6 C1 1.384(5) . ?
C2 C3 1.382(5) . ?
C2 C1 1.394(5) . ?
C5 C4 1.405(4) . ?
C3 H3 0.9300 . ?
C3 C4 1.387(5) . ?
C10 C9 1.490(5) . ?
C14 H14A 0.9600 . ?
C14 H14B 0.9600 . ?
C14 H14C 0.9600 . ?
C16 H16A 0.9600 . ?
C16 H16B 0.9600 . ?
C16 H16C 0.9600 . ?

loop_
_geom_torsion_atom_site_label_1
_geom_torsion_atom_site_label_2
_geom_torsion_atom_site_label_3
_geom_torsion_atom_site_label_4
_geom_torsion
_geom_torsion_site_symmetry_1
_geom_torsion_site_symmetry_2
_geom_torsion_site_symmetry_3
_geom_torsion_site_symmetry_4
_geom_torsion_publ_flag
O13 C2 C3 C4 178.9(3) . . . . ?
O13 C2 C1 I7 -0.2(4) . . . . ?
O13 C2 C1 C6 -178.9(3) . . . . ?
N8 C5 C4 O15 -0.5(4) . . . . ?
N8 C5 C4 C3 -178.5(3) . . . . ?
C6 C5 C4 O15 179.4(3) . . . . ?
C6 C5 C4 C3 1.3(5) . . . . ?
C2 C3 C4 O15 -177.9(3) . . . . ?
C2 C3 C4 C5 -0.1(5) . . . . ?
C5 N8 C9 O12 2.1(6) . . . . ?
C5 N8 C9 C10 -177.5(3) . . . . ?
C5 C6 C1 I7 -178.7(2) . . . . ?
C5 C6 C1 C2 0.0(5) . . . . ?
C3 C2 C1 I7 180.0(3) . . . . ?
C3 C2 C1 C6 1.3(5) . . . . ?
C1 C6 C5 N8 178.6(3) . . . . ?
C1 C6 C5 C4 -1.3(5) . . . . ?
C1 C2 C3 C4 -1.2(5) . . . . ?
C9 N8 C5 C6 0.8(5) . . . . ?
C9 N8 C5 C4 -179.4(3) . . . . ?
C14 O13 C2 C3 -7.0(6) . . . . ?
C14 O13 C2 C1 173.1(3) . . . . ?
C16 O15 C4 C5 173.9(4) . . . . ?
C16 O15 C4 C3 -8.2(6) . . . . ?

loop_
_exptl_oxdiff_crystal_face_indexfrac_h
_exptl_oxdiff_crystal_face_indexfrac_k
_exptl_oxdiff_crystal_face_indexfrac_l
_exptl_oxdiff_crystal_face_x
_exptl_oxdiff_crystal_face_y
_exptl_oxdiff_crystal_face_z
0.0005 3.0020 -1.9978 0.0550 0.4143 -0.9024
-0.0005 -3.0020 1.9978 -0.0550 -0.4143 0.9024
5.0001 0.0009 -3.0057 -0.1286 -0.4682 -0.2583
-5.0001 -0.0009 3.0057 0.1286 0.4682 0.2583
-5.0001 -0.0009 3.0057 0.1286 0.4682 0.2583
5.0001 0.0009 -3.0057 -0.1286 -0.4682 -0.2583
-1.0003 -1.0007 1.0004 -0.0165 -0.0436 0.3463
1.0003 1.0007 -1.0004 0.0165 0.0436 -0.3463
